data_4000712
loop_
_publ_author_name
'Szklarz, Przemys\/law'
'Cha\'nski, Micha\/l'
'\'Slepokura, Katarzyna'
'Lis, Tadeusz'

_publ_section_title
;
 Discovery of Ferroelectric Properties in Diammonium Hypodiphosphate
 (NH4)2H2P2O6(ADhP)
;
_journal_issue 5
_journal_name_full 'Chemistry of Materials'
_journal_page_first 1082
_journal_paper_doi 10.1021/cm102265e
_journal_volume 23
_journal_year 2011
_chemical_formula_sum 'H10 N2 O6 P2'
_chemical_formula_weight 196.04
_chemical_name_systematic
; 
diammonium hypodiphosphate 
;
_space_group_IT_number 56
_symmetry_cell_setting orthorhombic
_symmetry_space_group_name_Hall '-P 2ab 2ac'
_symmetry_space_group_name_H-M 'P c c n'
_atom_sites_solution_hydrogens difmap
_atom_sites_solution_primary direct
_atom_sites_solution_secondary difmap
_audit_creation_method SHELXL-97
_cell_angle_alpha 90.00
_cell_angle_beta 90.00
_cell_angle_gamma 90.00
_cell_formula_units_Z 4
_cell_length_a 7.237(3)
_cell_length_b 11.484(4)
_cell_length_c 9.373(3)
_cell_measurement_reflns_used 7496
_cell_measurement_temperature 210(2)
_cell_measurement_theta_max 36.78
_cell_measurement_theta_min 3.33
_cell_volume 779.0(5)
_computing_structure_refinement 'SHELXL-97 (Sheldrick, 2008)'
_computing_structure_solution 'SHELXS-97 (Sheldrick, 2008)'
_diffrn_ambient_temperature 210(2)
_diffrn_measured_fraction_theta_full 0.999
_diffrn_measured_fraction_theta_max 0.949
_diffrn_measurement_device_type 'Kuma KM-4 with CCD area detector'
_diffrn_measurement_method omega
_diffrn_radiation_monochromator graphite
_diffrn_radiation_source 'fine-focus sealed tube'
_diffrn_radiation_type MoK\a
_diffrn_radiation_wavelength 0.71073
_diffrn_reflns_av_R_equivalents 0.0212
_diffrn_reflns_av_sigmaI/netI 0.0191
_diffrn_reflns_limit_h_max 8
_diffrn_reflns_limit_h_min -12
_diffrn_reflns_limit_k_max 19
_diffrn_reflns_limit_k_min -15
_diffrn_reflns_limit_l_max 15
_diffrn_reflns_limit_l_min -12
_diffrn_reflns_number 8393
_diffrn_reflns_theta_full 26.50
_diffrn_reflns_theta_max 36.78
_diffrn_reflns_theta_min 3.33
_exptl_absorpt_coefficient_mu 0.545
_exptl_absorpt_correction_T_max 0.956
_exptl_absorpt_correction_T_min 0.903
_exptl_absorpt_correction_type analytical
_exptl_crystal_colour colourless
_exptl_crystal_density_diffrn 1.672
_exptl_crystal_density_method 'not measured'
_exptl_crystal_description blocks
_exptl_crystal_F_000 408
_exptl_crystal_size_max 0.26
_exptl_crystal_size_mid 0.16
_exptl_crystal_size_min 0.09
_refine_diff_density_max 0.42
_refine_diff_density_min -0.27
_refine_diff_density_rms 0.074
_refine_ls_extinction_method none
_refine_ls_goodness_of_fit_ref 1.172
_refine_ls_hydrogen_treatment refall
_refine_ls_matrix_type full
_refine_ls_number_parameters 66
_refine_ls_number_reflns 1848
_refine_ls_number_restraints 0
_refine_ls_restrained_S_all 1.172
_refine_ls_R_factor_all 0.0535
_refine_ls_R_factor_gt 0.0352
_refine_ls_shift/su_max 0.012
_refine_ls_shift/su_mean 0.002
_refine_ls_structure_factor_coef Fsqd
_refine_ls_weighting_details 'calc w=1/[\s^2^(Fo^2^)+(0.0475P)^2^+0.0000P] where P=(Fo^2^+2Fc^2^)/3'
_refine_ls_weighting_scheme calc
_refine_ls_wR_factor_gt 0.0836
_refine_ls_wR_factor_ref 0.0893
_reflns_number_gt 1468
_reflns_number_total 1848
_reflns_threshold_expression >2sigma(I)
_cod_data_source_file cm102265e_si_001.cif
_cod_data_source_block
;
;
_cod_database_code 4000712

loop_
_symmetry_equiv_pos_as_xyz
'x, y, z'
'-x+1/2, -y+1/2, z'
'-x, y+1/2, -z+1/2'
'x+1/2, -y, -z+1/2'
'-x, -y, -z'
'x-1/2, y-1/2, -z'
'x, -y-1/2, z-1/2'
'-x-1/2, y, z-1/2'

loop_
_atom_site_label
_atom_site_type_symbol
_atom_site_fract_x
_atom_site_fract_y
_atom_site_fract_z
_atom_site_U_iso_or_equiv
_atom_site_adp_type
_atom_site_occupancy
_atom_site_symmetry_multiplicity
_atom_site_calc_flag
P P 0.10097(4) 0.23824(2) 0.16782(3) 0.01677(9) Uani 1 1 d
O1 O 0.02316(11) 0.30660(7) 0.29967(9) 0.02397(18) Uani 1 1 d
H1 H 0.012(3) 0.2606(19) 0.380(2) 0.063(7) Uiso 1 1 d
O2 O 0.06752(12) 0.10881(7) 0.17610(9) 0.02770(19) Uani 1 1 d
O3 O 0.02772(11) 0.30048(7) 0.03706(9) 0.02505(18) Uani 1 1 d
N1 N 0.26857(13) 0.51819(9) 0.41159(13) 0.0246(2) Uani 1 1 d
H11 H 0.343(2) 0.5728(15) 0.4365(19) 0.035(4) Uiso 1 1 d
H21 H 0.243(2) 0.4767(17) 0.495(2) 0.051(5) Uiso 1 1 d
H31 H 0.310(3) 0.4785(17) 0.3481(17) 0.037(4) Uiso 1 1 d
H41 H 0.160(2) 0.5433(15) 0.382(2) 0.041(4) Uiso 1 1 d

loop_
_atom_site_aniso_label
_atom_site_aniso_U_11
_atom_site_aniso_U_22
_atom_site_aniso_U_33
_atom_site_aniso_U_23
_atom_site_aniso_U_13
_atom_site_aniso_U_12
P 0.02054(13) 0.01359(12) 0.01618(14) -0.00002(8) -0.00183(9) 0.00107(8)
O1 0.0314(4) 0.0239(4) 0.0167(4) 0.0012(3) 0.0047(3) 0.0043(3)
O2 0.0262(4) 0.0151(3) 0.0418(5) 0.0014(3) -0.0087(3) -0.0026(3)
O3 0.0333(4) 0.0258(4) 0.0161(4) -0.0005(3) -0.0028(3) 0.0106(3)
N1 0.0237(4) 0.0182(4) 0.0319(6) -0.0004(4) -0.0053(4) -0.0001(3)

loop_
_atom_type_symbol
_atom_type_description
_atom_type_scat_dispersion_real
_atom_type_scat_dispersion_imag
_atom_type_scat_source
N N 0.0061 0.0033 'International Tables Vol C Tables 4.2.6.8 and 6.1.1.4'
H H 0.0000 0.0000 'International Tables Vol C Tables 4.2.6.8 and 6.1.1.4'
O O 0.0106 0.0060 'International Tables Vol C Tables 4.2.6.8 and 6.1.1.4'
P P 0.1023 0.0942 'International Tables Vol C Tables 4.2.6.8 and 6.1.1.4'

loop_
_geom_angle_atom_site_label_1
_geom_angle_atom_site_label_2
_geom_angle_atom_site_label_3
_geom_angle
_geom_angle_site_symmetry_3
O2 P O3 116.78(5) .
O2 P O1 113.28(5) .
O3 P O1 106.01(5) .
O2 P P 106.36(4) 2
O3 P P 106.78(4) 2
O1 P P 107.10(4) 2
P O1 H1 112.6(14) .
H11 N1 H21 105.7(15) .
H11 N1 H31 112.5(17) .
H21 N1 H31 113.8(17) .
H11 N1 H41 114.0(15) .
H21 N1 H41 104.5(14) .
H31 N1 H41 106.3(17) .

loop_
_geom_bond_atom_site_label_1
_geom_bond_atom_site_label_2
_geom_bond_distance
_geom_bond_site_symmetry_2
P O2 1.5079(10) .
P O3 1.5146(9) .
P O1 1.5686(9) .
P P 2.1740(10) 2
O1 H1 0.92(2) .
N1 H11 0.86(2) .
N1 H21 0.93(2) .
N1 H31 0.81(2) .
N1 H41 0.88(2) .

loop_
_geom_hbond_atom_site_label_D
_geom_hbond_atom_site_label_H
_geom_hbond_atom_site_label_A
_geom_hbond_distance_DH
_geom_hbond_distance_HA
_geom_hbond_distance_DA
_geom_hbond_angle_DHA
_geom_hbond_site_symmetry_A
O1 H1 O3 0.92(2) 1.64(2) 2.542(2) 167(2) 7_566
N1 H11 O3 0.86(2) 1.99(2) 2.844(2) 171(2) 4_565
N1 H21 O2 0.93(2) 2.34(2) 3.223(2) 159(2) 7_566
N1 H31 O2 0.81(2) 2.10(2) 2.899(2) 174(2) 2
N1 H41 O2 0.88(2) 1.89(2) 2.770(2) 176(2) 3

loop_
_geom_torsion_atom_site_label_1
_geom_torsion_atom_site_label_2
_geom_torsion_atom_site_label_3
_geom_torsion_atom_site_label_4
_geom_torsion
_geom_torsion_site_symmetry_3
_geom_torsion_site_symmetry_4
O1 P P O1 68.97(7) 2 2
O1 P P O2 -52.44(5) 2 2
O1 P P O3 -177.83(4) 2 2
O2 P P O1 -52.44(5) 2 2
O2 P P O2 -173.86(7) 2 2
O2 P P O3 60.76(5) 2 2
O3 P P O1 -177.83(4) 2 2
O3 P P O2 60.76(5) 2 2
O3 P P O3 -64.62(7) 2 2
